data_7203594
loop_
_publ_author_name
'Haynes, Delia A.'
'Jones, William'
'Motherwell, W. D. Samuel'

_publ_section_title
;
 Cocrystallisation of succinic and fumaric acids with lutidines: a
 systematic study
;
_journal_issue 11
_journal_name_full CrystEngComm
_journal_page_first 830
_journal_paper_doi 10.1039/b610294h
_journal_volume 8
_journal_year 2006
_chemical_formula_moiety '2(C7 H9 N), C4 H6 O4'
_chemical_formula_sum 'C18 H24 N2 O4'
_chemical_formula_weight 332.39
_chemical_name_common '3,4 lutidine succinic acid co-crystal'
_chemical_name_systematic
;
?
;
_space_group_IT_number 14
_symmetry_cell_setting monoclinic
_symmetry_space_group_name_Hall '-P 2ybc'
_symmetry_space_group_name_H-M 'P 1 21/c 1'
_atom_sites_solution_hydrogens geom
_atom_sites_solution_primary direct
_atom_sites_solution_secondary difmap
_audit_creation_method SHELXL-97
_cell_angle_alpha 90.00
_cell_angle_beta 102.49(3)
_cell_angle_gamma 90.00
_cell_formula_units_Z 2
_cell_length_a 9.802(2)
_cell_length_b 6.0385(12)
_cell_length_c 15.626(3)
_cell_measurement_reflns_used 4680
_cell_measurement_temperature 180(2)
_cell_measurement_theta_max 27.10
_cell_measurement_theta_min 1.00
_cell_volume 903.0(3)
_computing_cell_refinement 'HKL Scalepack (Otwinowski & Minor 1997)'
_computing_data_collection 'Collect (Nonius B.V. 1998)'
_computing_data_reduction
;
HKL Denzo and Scalepack (Otwinowski & Minor 1997)
;
_computing_publication_material 'SHELXL-97 (Sheldrick 1997)'
_computing_structure_refinement 'SHELXL-97 (Sheldrick, 1997)'
_computing_structure_solution 'SHELXS-97 (Sheldrick, 1990)'
_diffrn_ambient_temperature 180(2)
_diffrn_measured_fraction_theta_full 0.987
_diffrn_measured_fraction_theta_max 0.987
_diffrn_measurement_device_type 'Nonius Kappa CCD'
_diffrn_measurement_method 'Thin slice \w and \f scans'
_diffrn_radiation_source 'fine-focus sealed tube'
_diffrn_radiation_type MoK\a
_diffrn_radiation_wavelength 0.71073
_diffrn_reflns_av_R_equivalents 0.0452
_diffrn_reflns_av_sigmaI/netI 0.0645
_diffrn_reflns_limit_h_max 12
_diffrn_reflns_limit_h_min -12
_diffrn_reflns_limit_k_max 7
_diffrn_reflns_limit_k_min -7
_diffrn_reflns_limit_l_max 20
_diffrn_reflns_limit_l_min -18
_diffrn_reflns_number 4607
_diffrn_reflns_theta_full 27.10
_diffrn_reflns_theta_max 27.10
_diffrn_reflns_theta_min 3.63
_exptl_absorpt_coefficient_mu 0.087
_exptl_absorpt_correction_T_max 1.015
_exptl_absorpt_correction_T_min 0.922
_exptl_absorpt_correction_type multi-scan
_exptl_absorpt_process_details
;
multi-scan from symmetry-related measurements
Sortav (Blessing 1995)
;
_exptl_crystal_colour colourless
_exptl_crystal_density_diffrn 1.222
_exptl_crystal_density_method 'not measured'
_exptl_crystal_F_000 356
_exptl_crystal_size_max 0.50
_exptl_crystal_size_mid 0.20
_exptl_crystal_size_min 0.15
_refine_diff_density_max 0.275
_refine_diff_density_min -0.342
_refine_diff_density_rms 0.112
_refine_ls_extinction_coef 0.072(9)
_refine_ls_extinction_expression Fc^*^=kFc[1+0.001xFc^2^\l^3^/sin(2\q)]^-1/4^
_refine_ls_extinction_method SHELXL
_refine_ls_goodness_of_fit_ref 1.099
_refine_ls_hydrogen_treatment mixed
_refine_ls_matrix_type full
_refine_ls_number_parameters 128
_refine_ls_number_reflns 1970
_refine_ls_number_restraints 0
_refine_ls_restrained_S_all 1.099
_refine_ls_R_factor_all 0.1148
_refine_ls_R_factor_gt 0.0650
_refine_ls_shift/su_max 0.000
_refine_ls_shift/su_mean 0.000
_refine_ls_structure_factor_coef Fsqd
_refine_ls_weighting_details 'calc w=1/[\s^2^(Fo^2^)+(0.0620P)^2^+0.1953P] where P=(Fo^2^+2Fc^2^)/3'
_refine_ls_weighting_scheme calc
_refine_ls_wR_factor_gt 0.1331
_refine_ls_wR_factor_ref 0.1578
_reflns_number_gt 1217
_reflns_number_total 1970
_reflns_threshold_expression >2sigma(I)
_cod_data_source_file b610294h.txt
_cod_data_source_block wj0432
_cod_original_sg_symbol_H-M P2(1)/c
_cod_database_code 7203594

loop_
_symmetry_equiv_pos_as_xyz
'x, y, z'
'-x, y+1/2, -z+1/2'
'-x, -y, -z'
'x, -y-1/2, z-1/2'

loop_
_atom_site_label
_atom_site_type_symbol
_atom_site_fract_x
_atom_site_fract_y
_atom_site_fract_z
_atom_site_U_iso_or_equiv
_atom_site_adp_type
_atom_site_occupancy
_atom_site_symmetry_multiplicity
_atom_site_calc_flag
_atom_site_refinement_flags
_atom_site_disorder_assembly
_atom_site_disorder_group
N11 N 0.72411(18) -0.1889(3) 0.86919(12) 0.0425(5) Uani 1 1 d . . .
C12 C 0.6980(2) -0.3518(4) 0.80960(14) 0.0407(6) Uani 1 1 d . . .
H12 H 0.602(2) -0.352(4) 0.7709(15) 0.050(6) Uiso 1 1 d . . .
C13 C 0.7942(2) -0.5096(4) 0.79790(13) 0.0367(5) Uani 1 1 d . . .
C14 C 0.9283(2) -0.4968(4) 0.85134(13) 0.0365(5) Uani 1 1 d . . .
C15 C 0.9566(2) -0.3269(4) 0.91258(14) 0.0401(6) Uani 1 1 d . . .
H15 H 1.049(2) -0.314(4) 0.9497(15) 0.049(6) Uiso 1 1 d . . .
C16 C 0.8530(2) -0.1794(4) 0.91967(14) 0.0421(6) Uani 1 1 d . . .
H16 H 0.869(2) -0.064(4) 0.9618(14) 0.041(6) Uiso 1 1 d . . .
C17 C 1.0406(2) -0.6603(4) 0.84289(16) 0.0497(6) Uani 1 1 d . . .
H17A H 1.0098 -0.8103 0.8535 0.075 Uiso 1 1 calc R . .
H17B H 1.1264 -0.6253 0.8860 0.075 Uiso 1 1 calc R . .
H17C H 1.0587 -0.6518 0.7837 0.075 Uiso 1 1 calc R . .
C18 C 0.7540(3) -0.6855(4) 0.72880(16) 0.0514(7) Uani 1 1 d . . .
H18A H 0.6575 -0.6615 0.6970 0.077 Uiso 1 1 calc R . .
H18B H 0.7619 -0.8317 0.7567 0.077 Uiso 1 1 calc R . .
H18C H 0.8166 -0.6780 0.6877 0.077 Uiso 1 1 calc R . .
C21 C 0.5846(2) 0.2531(4) 0.95282(13) 0.0397(6) Uani 1 1 d . . .
C22 C 0.4744(2) 0.4142(4) 0.96528(14) 0.0440(6) Uani 1 1 d . . .
H22A H 0.3964 0.3313 0.9812 0.053 Uiso 1 1 calc R . .
H22B H 0.4374 0.4903 0.9089 0.053 Uiso 1 1 calc R . .
O21 O 0.53826(17) 0.1096(3) 0.88980(11) 0.0562(5) Uani 1 1 d . . .
H21 H 0.614(3) 0.001(5) 0.8831(17) 0.073(8) Uiso 1 1 d . . .
O22 O 0.70322(15) 0.2533(3) 0.99568(10) 0.0538(5) Uani 1 1 d . . .

loop_
_atom_site_aniso_label
_atom_site_aniso_U_11
_atom_site_aniso_U_22
_atom_site_aniso_U_33
_atom_site_aniso_U_23
_atom_site_aniso_U_13
_atom_site_aniso_U_12
N11 0.0402(10) 0.0455(12) 0.0399(10) -0.0024(9) 0.0046(8) 0.0020(9)
C12 0.0366(12) 0.0442(13) 0.0392(12) -0.0018(11) 0.0032(10) 0.0013(10)
C13 0.0373(11) 0.0383(12) 0.0337(11) 0.0017(9) 0.0054(9) -0.0024(10)
C14 0.0353(11) 0.0384(12) 0.0358(11) 0.0069(9) 0.0079(9) -0.0001(10)
C15 0.0358(12) 0.0440(13) 0.0382(12) 0.0029(11) 0.0027(10) -0.0031(10)
C16 0.0429(13) 0.0438(14) 0.0376(12) -0.0064(11) 0.0042(10) -0.0019(11)
C17 0.0445(13) 0.0505(15) 0.0532(15) 0.0008(12) 0.0086(11) 0.0059(11)
C18 0.0512(14) 0.0508(15) 0.0481(14) -0.0107(12) 0.0018(11) 0.0033(12)
C21 0.0347(11) 0.0460(14) 0.0365(12) 0.0001(11) 0.0033(9) 0.0016(10)
C22 0.0338(11) 0.0521(15) 0.0433(12) -0.0030(11) 0.0021(9) 0.0067(10)
O21 0.0399(9) 0.0626(11) 0.0582(11) -0.0219(9) -0.0068(8) 0.0114(8)
O22 0.0359(9) 0.0658(12) 0.0537(10) -0.0134(9) -0.0034(7) 0.0093(8)

loop_
_atom_type_symbol
_atom_type_description
_atom_type_scat_dispersion_real
_atom_type_scat_dispersion_imag
_atom_type_scat_source
C C 0.0033 0.0016 'International Tables Vol C Tables 4.2.6.8 and 6.1.1.4'
H H 0.0000 0.0000 'International Tables Vol C Tables 4.2.6.8 and 6.1.1.4'
N N 0.0061 0.0033 'International Tables Vol C Tables 4.2.6.8 and 6.1.1.4'
O O 0.0106 0.0060 'International Tables Vol C Tables 4.2.6.8 and 6.1.1.4'

loop_
_geom_angle_atom_site_label_1
_geom_angle_atom_site_label_2
_geom_angle_atom_site_label_3
_geom_angle
_geom_angle_site_symmetry_1
_geom_angle_site_symmetry_3
_geom_angle_publ_flag
C16 N11 C12 117.07(19) . . ?
N11 C12 C13 124.4(2) . . ?
N11 C12 H12 115.8(13) . . ?
C13 C12 H12 119.7(13) . . ?
C12 C13 C14 117.6(2) . . ?
C12 C13 C18 120.16(19) . . ?
C14 C13 C18 122.2(2) . . ?
C15 C14 C13 118.3(2) . . ?
C15 C14 C17 120.24(19) . . ?
C13 C14 C17 121.5(2) . . ?
C16 C15 C14 119.6(2) . . ?
C16 C15 H15 120.8(14) . . ?
C14 C15 H15 119.6(13) . . ?
N11 C16 C15 123.0(2) . . ?
N11 C16 H16 115.6(13) . . ?
C15 C16 H16 121.4(13) . . ?
C14 C17 H17A 109.5 . . ?
C14 C17 H17B 109.5 . . ?
H17A C17 H17B 109.5 . . ?
C14 C17 H17C 109.5 . . ?
H17A C17 H17C 109.5 . . ?
H17B C17 H17C 109.5 . . ?
C13 C18 H18A 109.5 . . ?
C13 C18 H18B 109.5 . . ?
H18A C18 H18B 109.5 . . ?
C13 C18 H18C 109.5 . . ?
H18A C18 H18C 109.5 . . ?
H18B C18 H18C 109.5 . . ?
O22 C21 O21 123.3(2) . . ?
O22 C21 C22 124.1(2) . . ?
O21 C21 C22 112.53(18) . . ?
C21 C22 C22 113.8(2) . 3_667 ?
C21 C22 H22A 108.8 . . ?
C22 C22 H22A 108.8 3_667 . ?
C21 C22 H22B 108.8 . . ?
C22 C22 H22B 108.8 3_667 . ?
H22A C22 H22B 107.7 . . ?
C21 O21 H21 111.2(15) . . ?

loop_
_geom_bond_atom_site_label_1
_geom_bond_atom_site_label_2
_geom_bond_distance
_geom_bond_site_symmetry_2
_geom_bond_publ_flag
N11 C16 1.338(3) . ?
N11 C12 1.341(3) . ?
C12 C13 1.380(3) . ?
C12 H12 1.00(2) . ?
C13 C14 1.399(3) . ?
C13 C18 1.505(3) . ?
C14 C15 1.390(3) . ?
C14 C17 1.506(3) . ?
C15 C16 1.373(3) . ?
C15 H15 0.97(2) . ?
C16 H16 0.95(2) . ?
C17 H17A 0.9800 . ?
C17 H17B 0.9800 . ?
C17 H17C 0.9800 . ?
C18 H18A 0.9800 . ?
C18 H18B 0.9800 . ?
C18 H18C 0.9800 . ?
C21 O22 1.210(2) . ?
C21 O21 1.317(3) . ?
C21 C22 1.497(3) . ?
C22 C22 1.506(4) 3_667 ?
C22 H22A 0.9900 . ?
C22 H22B 0.9900 . ?
O21 H21 1.01(3) . ?

loop_
_geom_hbond_atom_site_label_D
_geom_hbond_atom_site_label_H
_geom_hbond_atom_site_label_A
_geom_hbond_distance_DH
_geom_hbond_distance_HA
_geom_hbond_distance_DA
_geom_hbond_angle_DHA
_geom_hbond_site_symmetry_A
O21 H21 N11 1.01(3) 1.62(3) 2.631(2) 175(2) .
